data_4319567
loop_
_publ_author_name
'Louise M. Liable-Sands'
'Christopher Incarvito'
'Arnold L. Rheingold'
'C. Jin Qin'
'Anna L. Gavrilova'
'B. Bosnich'

_publ_contact_author
; 
     Dr. B. Bosnich
     Department of Chemistry 
     5735 South Ellis Ave. 
     The University of Chicago, Chicago, IL 60637 
     USA 
;
_publ_contact_author_email bos5@midway.uchicago.edu
_publ_contact_author_fax '+773 702 0805'
_publ_contact_author_phone '+773 702 0287'
_publ_section_title
;
 Bimetallic Reactivity. Preparation and Properties of Bimetallic Complexes
 Formed by Binucleating Ligands Bearing 4- and 6-Coordinate Sites
;
_journal_name_full 'Inorganic Chemistry'
_journal_page_first 2147
_journal_page_last 2155
_journal_paper_doi 10.1021/ic0012625
_journal_volume 40
_journal_year 2001
_chemical_formula_sum 'C44 H40 Cu2 F12 N8 O4 P2'
_chemical_formula_weight 1161.86
_chemical_name_systematic
; 
 ? 
;
_space_group_IT_number 2
_symmetry_cell_setting triclinic
_symmetry_space_group_name_Hall '-P 1'
_symmetry_space_group_name_H-M 'P -1'
_atom_sites_solution_hydrogens geom
_atom_sites_solution_primary direct
_atom_sites_solution_secondary difmap
_audit_creation_method SHELXL-97
_cell_angle_alpha 97.3390(3)
_cell_angle_beta 106.5214(7)
_cell_angle_gamma 113.0535(8)
_cell_formula_units_Z 2
_cell_length_a 13.4631(3)
_cell_length_b 13.7955(2)
_cell_length_c 14.7086(3)
_cell_measurement_temperature 173(2)
_cell_measurement_theta_max 28.0
_cell_measurement_theta_min 2.0
_cell_volume 2319.68(8)
_computing_cell_refinement 'Bruker SMART'
_computing_data_collection 'Bruker SMART'
_computing_data_reduction 'Bruker SHELXTL'
_computing_molecular_graphics 'Bruker SHELXTL'
_computing_publication_material 'Bruker SHELXTL'
_computing_structure_refinement 'SHELXL-97 (Sheldrick, 1997)'
_computing_structure_solution 'SHELXS-97 (Sheldrick, 1990)'
_diffrn_ambient_temperature 173(2)
_diffrn_measured_fraction_theta_full 0.871
_diffrn_measured_fraction_theta_max 0.871
_diffrn_measurement_device_type 'CCD area detector'
_diffrn_measurement_method 'phi and omega scans'
_diffrn_radiation_monochromator graphite
_diffrn_radiation_source 'fine-focus sealed tube'
_diffrn_radiation_type MoK\a
_diffrn_radiation_wavelength 0.71073
_diffrn_reflns_av_R_equivalents 0.0359
_diffrn_reflns_av_sigmaI/netI 0.0713
_diffrn_reflns_limit_h_max 17
_diffrn_reflns_limit_h_min -16
_diffrn_reflns_limit_k_max 18
_diffrn_reflns_limit_k_min -14
_diffrn_reflns_limit_l_max 19
_diffrn_reflns_limit_l_min -19
_diffrn_reflns_number 15300
_diffrn_reflns_theta_full 28.19
_diffrn_reflns_theta_max 28.19
_diffrn_reflns_theta_min 1.67
_exptl_absorpt_coefficient_mu 1.088
_exptl_absorpt_correction_T_max 0.7361
_exptl_absorpt_correction_T_min 0.6701
_exptl_absorpt_correction_type none
_exptl_crystal_colour green
_exptl_crystal_density_diffrn 1.663
_exptl_crystal_density_method 'not measured'
_exptl_crystal_description block
_exptl_crystal_F_000 1176
_exptl_crystal_size_max 0.40
_exptl_crystal_size_mid 0.30
_exptl_crystal_size_min 0.30
_refine_diff_density_max 1.134
_refine_diff_density_min -0.791
_refine_diff_density_rms 0.119
_refine_ls_extinction_method none
_refine_ls_goodness_of_fit_ref 1.065
_refine_ls_hydrogen_treatment mixed
_refine_ls_matrix_type full
_refine_ls_number_parameters 649
_refine_ls_number_reflns 9930
_refine_ls_number_restraints 0
_refine_ls_restrained_S_all 1.065
_refine_ls_R_factor_all 0.0612
_refine_ls_R_factor_gt 0.0476
_refine_ls_shift/su_max 0.003
_refine_ls_shift/su_mean 0.000
_refine_ls_structure_factor_coef Fsqd
_refine_ls_weighting_details 'calc w=1/[\s^2^(Fo^2^)+(0.0800P)^2^+0.0000P] where P=(Fo^2^+2Fc^2^)/3'
_refine_ls_weighting_scheme calc
_refine_ls_wR_factor_gt 0.1327
_refine_ls_wR_factor_ref 0.1410
_reflns_number_gt 7881
_reflns_number_total 9930
_reflns_threshold_expression >2sigma(I)
_cod_data_source_file ic0012625_3.cif
_cod_data_source_block complex_17
_cod_depositor_comments
;
The following automatic conversions were performed:

'_symmetry_cell_setting' value 'Triclinic' changed to 'triclinic'
according to the built-in table from CIF Core dictionary named
'cif_core.dic' version 2.4.1 from 2010-06-29.

Automatic conversion script
Id: cif_fix_values 1646 2011-03-28 12:23:43Z adriana 
;
_cod_original_cell_volume 2319.66(11)
_cod_database_code 4319567

loop_
_symmetry_equiv_pos_as_xyz
'x, y, z'
'-x, -y, -z'

loop_
_atom_site_label
_atom_site_type_symbol
_atom_site_fract_x
_atom_site_fract_y
_atom_site_fract_z
_atom_site_U_iso_or_equiv
_atom_site_adp_type
_atom_site_occupancy
_atom_site_symmetry_multiplicity
_atom_site_calc_flag
_atom_site_refinement_flags
_atom_site_disorder_assembly
_atom_site_disorder_group
Cu1 Cu 0.19880(3) 0.20272(3) 0.33302(2) 0.01595(10) Uani 1 1 d . . .
Cu2 Cu 0.32559(3) 0.31686(3) 0.19790(2) 0.01909(10) Uani 1 1 d . . .
O1 O 0.37599(17) 0.24994(16) 0.29886(13) 0.0176(4) Uani 1 1 d . . .
O2 O 0.17163(17) 0.27408(16) 0.21386(14) 0.0186(4) Uani 1 1 d . . .
O7 O 0.34859(19) -0.04172(17) 0.38043(15) 0.0240(4) Uani 1 1 d . . .
O29 O -0.06127(19) 0.32906(19) 0.34472(16) 0.0293(5) Uani 1 1 d . . .
N1 N 0.2699(2) 0.1602(2) 0.45446(17) 0.0201(5) Uani 1 1 d . . .
N2 N 0.1598(2) 0.06205(19) 0.24536(16) 0.0182(5) Uani 1 1 d . . .
N3 N 0.4810(2) 0.3826(2) 0.19122(18) 0.0241(5) Uani 1 1 d . . .
N4 N 0.2837(3) 0.3711(2) 0.08470(18) 0.0259(6) Uani 1 1 d . . .
N5 N 0.2285(2) 0.3445(2) 0.41243(16) 0.0187(5) Uani 1 1 d . . .
N6 N 0.0269(2) 0.1310(2) 0.3585(2) 0.0288(6) Uani 1 1 d . . .
C1 C 0.3467(2) 0.1210(2) 0.45297(19) 0.0182(5) Uani 1 1 d . . .
C2 C 0.4332(3) 0.1337(3) 0.5399(2) 0.0243(6) Uani 1 1 d . . .
H2A H 0.4898 0.1097 0.5374 0.029 Uiso 1 1 calc R . .
C3 C 0.4353(3) 0.1817(3) 0.6301(2) 0.0279(7) Uani 1 1 d . . .
H3A H 0.4942 0.1921 0.6898 0.033 Uiso 1 1 calc R . .
C4 C 0.3503(3) 0.2143(3) 0.6316(2) 0.0261(6) Uani 1 1 d . . .
H4A H 0.3472 0.2433 0.6924 0.031 Uiso 1 1 calc R . .
C5 C 0.2706(3) 0.2038(3) 0.5436(2) 0.0238(6) Uani 1 1 d . . .
H5A H 0.2137 0.2279 0.5448 0.029 Uiso 1 1 calc R . .
C6 C 0.3387(2) 0.0534(2) 0.35669(19) 0.0169(5) Uani 1 1 d . . .
C7 C 0.2558(3) -0.1106(3) 0.4075(3) 0.0319(7) Uani 1 1 d . . .
H7A H 0.2681 -0.1732 0.4223 0.048 Uiso 1 1 calc R . .
H7B H 0.1817 -0.1369 0.3528 0.048 Uiso 1 1 calc R . .
H7C H 0.2545 -0.0686 0.4658 0.048 Uiso 1 1 calc R . .
C8 C 0.2281(2) 0.0111(2) 0.26237(19) 0.0182(5) Uani 1 1 d . . .
C9 C 0.2055(3) -0.0815(2) 0.1921(2) 0.0251(6) Uani 1 1 d . . .
H9A H 0.2564 -0.1145 0.2032 0.030 Uiso 1 1 calc R . .
C10 C 0.1073(3) -0.1247(3) 0.1057(2) 0.0322(7) Uani 1 1 d . . .
H10A H 0.0909 -0.1873 0.0574 0.039 Uiso 1 1 calc R . .
C11 C 0.0344(3) -0.0755(3) 0.0910(2) 0.0281(7) Uani 1 1 d . . .
H11A H -0.0347 -0.1058 0.0342 0.034 Uiso 1 1 calc R . .
C12 C 0.0640(3) 0.0189(2) 0.1608(2) 0.0221(6) Uani 1 1 d . . .
H12A H 0.0159 0.0547 0.1493 0.027 Uiso 1 1 calc R . .
C13 C 0.4434(2) 0.1162(2) 0.32952(19) 0.0181(5) Uani 1 1 d . . .
C14 C 0.4529(2) 0.2116(2) 0.29732(18) 0.0177(5) Uani 1 1 d . . .
C15 C 0.5462(3) 0.2612(2) 0.26382(19) 0.0210(6) Uani 1 1 d . . .
C16 C 0.6288(3) 0.2206(3) 0.2696(2) 0.0283(7) Uani 1 1 d . . .
H16A H 0.6916 0.2561 0.2492 0.034 Uiso 1 1 calc R . .
C17 C 0.6194(3) 0.1300(3) 0.3043(2) 0.0320(7) Uani 1 1 d . . .
H17A H 0.6759 0.1041 0.3091 0.038 Uiso 1 1 calc R . .
C18 C 0.5256(3) 0.0776(3) 0.3323(2) 0.0270(7) Uani 1 1 d . . .
H18A H 0.5172 0.0137 0.3538 0.032 Uiso 1 1 calc R . .
C19 C 0.5587(3) 0.3503(3) 0.2173(2) 0.0257(7) Uani 1 1 d . . .
H19A H 0.6285 0.3862 0.2059 0.031 Uiso 1 1 calc R . .
C20 C 0.4902(3) 0.4616(3) 0.1307(3) 0.0364(8) Uani 1 1 d . . .
H20A H 0.5557 0.4745 0.1080 0.044 Uiso 1 1 calc R . .
H20B H 0.5025 0.5323 0.1691 0.044 Uiso 1 1 calc R . .
C21 C 0.3755(4) 0.4088(3) 0.0435(3) 0.0377(9) Uani 1 1 d . . .
H21A H 0.3678 0.4625 0.0070 0.045 Uiso 1 1 calc R . .
H21B H 0.3706 0.3463 -0.0021 0.045 Uiso 1 1 calc R . .
C22 C 0.1886(3) 0.3770(2) 0.0478(2) 0.0252(6) Uani 1 1 d . . .
H22A H 0.1749 0.3961 -0.0128 0.030 Uiso 1 1 calc R . .
C23 C 0.0998(3) 0.3570(2) 0.0905(2) 0.0229(6) Uani 1 1 d . . .
C24 C 0.0154(3) 0.3910(3) 0.0468(2) 0.0292(7) Uani 1 1 d . . .
H24A H 0.0145 0.4132 -0.0119 0.035 Uiso 1 1 calc R . .
C25 C -0.0648(3) 0.3931(3) 0.0857(3) 0.0324(7) Uani 1 1 d . . .
H25A H -0.1218 0.4146 0.0540 0.039 Uiso 1 1 calc R . .
C26 C -0.0607(3) 0.3625(3) 0.1742(2) 0.0290(7) Uani 1 1 d . . .
H26A H -0.1134 0.3668 0.2040 0.035 Uiso 1 1 calc R . .
C27 C 0.0189(2) 0.3260(2) 0.2187(2) 0.0207(6) Uani 1 1 d . . .
C28 C 0.0994(2) 0.3171(2) 0.17630(19) 0.0186(6) Uani 1 1 d . . .
C29 C 0.0192(2) 0.2983(2) 0.3172(2) 0.0219(6) Uani 1 1 d . . .
C30 C 0.1424(3) 0.3747(2) 0.3947(2) 0.0221(6) Uani 1 1 d . . .
C31 C -0.0735(3) 0.3074(3) 0.4356(2) 0.0389(9) Uani 1 1 d . . .
H31A H -0.1290 0.3308 0.4492 0.058 Uiso 1 1 calc R . .
H31B H 0.0019 0.3478 0.4898 0.058 Uiso 1 1 calc R . .
H31C H -0.1017 0.2288 0.4294 0.058 Uiso 1 1 calc R . .
C32 C 0.1642(3) 0.4807(3) 0.4399(2) 0.0320(7) Uani 1 1 d . . .
H32A H 0.1045 0.5030 0.4244 0.038 Uiso 1 1 calc R . .
C33 C 0.2748(3) 0.5526(3) 0.5077(2) 0.0352(8) Uani 1 1 d . . .
H33A H 0.2906 0.6242 0.5396 0.042 Uiso 1 1 calc R . .
C34 C 0.3618(3) 0.5193(3) 0.5286(2) 0.0302(7) Uani 1 1 d . . .
H34A H 0.4369 0.5667 0.5763 0.036 Uiso 1 1 calc R . .
C35 C 0.3366(3) 0.4165(3) 0.4787(2) 0.0239(6) Uani 1 1 d . . .
H35A H 0.3966 0.3944 0.4907 0.029 Uiso 1 1 calc R . .
C36 C -0.0321(3) 0.1733(2) 0.3018(2) 0.0216(6) Uani 1 1 d . . .
C37 C -0.1443(3) 0.1083(3) 0.2316(2) 0.0281(7) Uani 1 1 d . . .
H37A H -0.1839 0.1403 0.1912 0.034 Uiso 1 1 calc R . .
C38 C -0.1965(3) -0.0030(3) 0.2222(3) 0.0366(8) Uani 1 1 d . . .
H38A H -0.2729 -0.0484 0.1759 0.044 Uiso 1 1 calc R . .
C39 C -0.1355(3) -0.0472(3) 0.2814(3) 0.0358(8) Uani 1 1 d . . .
H39A H -0.1694 -0.1234 0.2765 0.043 Uiso 1 1 calc R . .
C40 C -0.0245(3) 0.0217(3) 0.3478(3) 0.0350(8) Uani 1 1 d . . .
H40A H 0.0176 -0.0088 0.3876 0.042 Uiso 1 1 calc R . .
P1 P 0.58194(8) 0.24981(7) -0.06105(6) 0.02853(19) Uani 1 1 d . . .
F1 F 0.6738(3) 0.2427(3) -0.1056(3) 0.0858(10) Uani 1 1 d . . .
F2 F 0.6375(3) 0.2084(2) 0.02640(18) 0.0705(9) Uani 1 1 d . . .
F3 F 0.4897(3) 0.2545(3) -0.0144(3) 0.0878(10) Uani 1 1 d . . .
F4 F 0.5280(3) 0.2928(3) -0.14759(17) 0.0873(12) Uani 1 1 d . . .
F5 F 0.4950(2) 0.1260(2) -0.1231(2) 0.0731(9) Uani 1 1 d . . .
F6 F 0.6679(3) 0.3727(2) 0.0026(2) 0.0762(9) Uani 1 1 d . . .
P2 P 0.10929(9) 0.34635(8) 0.72515(7) 0.0374(2) Uani 1 1 d . . .
F7 F 0.1752(3) 0.4584(3) 0.8077(3) 0.0966(12) Uani 1 1 d . . .
F8 F 0.0484(4) 0.2889(5) 0.7901(3) 0.179(3) Uani 1 1 d . . .
F9 F 0.0487(4) 0.2347(3) 0.6415(3) 0.1132(15) Uani 1 1 d . . .
F10 F 0.1719(4) 0.4035(4) 0.6573(3) 0.1349(19) Uani 1 1 d . . .
F11 F 0.0018(3) 0.3662(3) 0.6710(2) 0.0792(9) Uani 1 1 d . . .
F12 F 0.2162(3) 0.3240(3) 0.7752(3) 0.1056(14) Uani 1 1 d . . .
N51 N 0.3744(3) 0.5261(3) 0.3036(2) 0.0480(9) Uani 1 1 d . . .
C51 C 0.3159(4) 0.5680(3) 0.2844(3) 0.0421(10) Uani 1 1 d . . .
C52 C 0.2417(4) 0.6227(3) 0.2599(3) 0.0542(11) Uani 1 1 d . . .
H52A H 0.2366 0.6369 0.1955 0.081 Uiso 1 1 calc R . .
H52B H 0.2751 0.6921 0.3102 0.081 Uiso 1 1 calc R . .
H52C H 0.1640 0.5756 0.2576 0.081 Uiso 1 1 calc R . .
N53 N 0.2613(3) 0.1351(2) 0.0631(2) 0.0354(7) Uani 1 1 d . . .
C53 C 0.3092(3) 0.0841(3) 0.0548(2) 0.0293(7) Uani 1 1 d . . .
C54 C 0.3704(4) 0.0183(3) 0.0455(3) 0.0423(9) Uani 1 1 d . . .
H54A H 0.4298 0.0337 0.1095 0.063 Uiso 1 1 calc R . .
H54B H 0.4073 0.0368 -0.0027 0.063 Uiso 1 1 calc R . .
H54C H 0.3151 -0.0595 0.0233 0.063 Uiso 1 1 calc R . .

loop_
_atom_site_aniso_label
_atom_site_aniso_U_11
_atom_site_aniso_U_22
_atom_site_aniso_U_33
_atom_site_aniso_U_23
_atom_site_aniso_U_13
_atom_site_aniso_U_12
Cu1 0.01523(17) 0.01707(19) 0.01533(16) 0.00333(12) 0.00425(13) 0.00832(14)
Cu2 0.02213(19) 0.01877(19) 0.02053(18) 0.00844(13) 0.01051(14) 0.01042(15)
O1 0.0181(10) 0.0168(10) 0.0188(9) 0.0055(7) 0.0066(8) 0.0086(8)
O2 0.0201(10) 0.0172(10) 0.0198(9) 0.0056(7) 0.0070(8) 0.0097(8)
O7 0.0260(11) 0.0215(11) 0.0292(10) 0.0105(8) 0.0094(9) 0.0146(9)
O29 0.0210(11) 0.0352(13) 0.0303(11) -0.0021(9) 0.0062(9) 0.0168(10)
N1 0.0184(12) 0.0239(13) 0.0176(11) 0.0061(9) 0.0059(9) 0.0095(10)
N2 0.0167(11) 0.0186(12) 0.0166(10) 0.0046(9) 0.0051(9) 0.0063(10)
N3 0.0295(14) 0.0190(13) 0.0270(12) 0.0083(10) 0.0165(11) 0.0091(11)
N4 0.0444(16) 0.0238(14) 0.0255(12) 0.0139(10) 0.0195(12) 0.0238(13)
N5 0.0171(11) 0.0190(12) 0.0168(10) 0.0014(9) 0.0048(9) 0.0071(10)
N6 0.0193(13) 0.0268(15) 0.0390(15) 0.0110(11) 0.0098(11) 0.0090(11)
C1 0.0187(13) 0.0158(14) 0.0189(12) 0.0059(10) 0.0078(11) 0.0055(11)
C2 0.0207(14) 0.0290(17) 0.0228(14) 0.0061(12) 0.0042(12) 0.0138(13)
C3 0.0269(16) 0.0330(18) 0.0198(13) 0.0076(12) 0.0042(12) 0.0127(14)
C4 0.0294(16) 0.0266(16) 0.0195(13) 0.0060(11) 0.0104(12) 0.0090(13)
C5 0.0262(15) 0.0270(16) 0.0221(13) 0.0075(11) 0.0118(12) 0.0136(13)
C6 0.0181(13) 0.0141(13) 0.0197(12) 0.0052(10) 0.0057(11) 0.0091(11)
C7 0.0349(18) 0.0220(17) 0.0402(18) 0.0151(14) 0.0155(15) 0.0108(14)
C8 0.0168(13) 0.0155(14) 0.0198(12) 0.0059(10) 0.0046(11) 0.0059(11)
C9 0.0254(15) 0.0186(15) 0.0263(14) 0.0017(11) 0.0047(12) 0.0099(13)
C10 0.0349(18) 0.0192(16) 0.0268(15) -0.0046(12) 0.0016(14) 0.0069(14)
C11 0.0257(16) 0.0217(16) 0.0217(14) 0.0024(11) -0.0005(12) 0.0034(13)
C12 0.0177(14) 0.0207(15) 0.0224(13) 0.0064(11) 0.0028(11) 0.0063(12)
C13 0.0171(13) 0.0196(14) 0.0157(12) 0.0024(10) 0.0031(10) 0.0091(11)
C14 0.0136(12) 0.0201(14) 0.0126(11) -0.0014(10) 0.0010(10) 0.0055(11)
C15 0.0196(14) 0.0237(15) 0.0169(12) 0.0032(11) 0.0061(11) 0.0082(12)
C16 0.0192(15) 0.0398(19) 0.0258(14) 0.0065(13) 0.0106(12) 0.0122(14)
C17 0.0265(16) 0.046(2) 0.0349(17) 0.0138(15) 0.0129(14) 0.0259(16)
C18 0.0275(16) 0.0299(17) 0.0292(15) 0.0107(13) 0.0091(13) 0.0185(14)
C19 0.0216(15) 0.0265(17) 0.0239(14) 0.0011(12) 0.0115(12) 0.0056(13)
C20 0.045(2) 0.0305(19) 0.055(2) 0.0265(16) 0.0365(19) 0.0209(17)
C21 0.060(2) 0.046(2) 0.0427(19) 0.0314(17) 0.0388(19) 0.039(2)
C22 0.0396(18) 0.0198(15) 0.0194(13) 0.0082(11) 0.0103(13) 0.0159(14)
C23 0.0268(15) 0.0133(14) 0.0230(13) 0.0025(11) 0.0030(12) 0.0087(12)
C24 0.0294(17) 0.0215(16) 0.0296(15) 0.0105(12) 0.0005(13) 0.0106(14)
C25 0.0240(16) 0.0268(18) 0.0429(18) 0.0157(14) 0.0026(14) 0.0130(14)
C26 0.0223(15) 0.0260(17) 0.0390(17) 0.0092(13) 0.0071(13) 0.0139(14)
C27 0.0174(13) 0.0151(14) 0.0244(13) 0.0027(10) 0.0032(11) 0.0063(11)
C28 0.0194(13) 0.0104(13) 0.0197(12) -0.0005(10) 0.0013(11) 0.0062(11)
C29 0.0168(13) 0.0244(16) 0.0238(13) 0.0003(11) 0.0050(11) 0.0124(12)
C30 0.0207(14) 0.0230(15) 0.0211(13) -0.0001(11) 0.0064(11) 0.0112(12)
C31 0.0282(18) 0.060(2) 0.0300(16) -0.0003(16) 0.0116(14) 0.0241(18)
C32 0.0267(17) 0.0283(18) 0.0342(16) -0.0061(13) 0.0045(14) 0.0149(14)
C33 0.0311(18) 0.0282(18) 0.0354(17) -0.0099(14) 0.0068(14) 0.0123(15)
C34 0.0219(15) 0.0308(18) 0.0231(14) -0.0052(12) 0.0021(12) 0.0057(14)
C35 0.0156(14) 0.0296(17) 0.0215(13) 0.0024(12) 0.0051(11) 0.0080(13)
C36 0.0194(14) 0.0234(15) 0.0231(13) 0.0033(11) 0.0109(11) 0.0092(12)
C37 0.0230(15) 0.0264(17) 0.0290(15) 0.0069(12) 0.0061(13) 0.0081(13)
C38 0.0228(16) 0.0331(19) 0.0398(18) 0.0011(15) 0.0113(14) 0.0018(15)
C39 0.0308(18) 0.0226(17) 0.056(2) 0.0124(15) 0.0252(17) 0.0065(14)
C40 0.0295(18) 0.0300(19) 0.055(2) 0.0217(16) 0.0201(16) 0.0160(15)
P1 0.0296(4) 0.0307(5) 0.0243(4) 0.0006(3) 0.0051(3) 0.0180(4)
F1 0.111(3) 0.088(2) 0.128(3) 0.051(2) 0.096(2) 0.069(2)
F2 0.107(2) 0.0647(18) 0.0416(13) 0.0092(12) 0.0008(14) 0.0603(18)
F3 0.093(2) 0.093(2) 0.123(3) 0.027(2) 0.074(2) 0.062(2)
F4 0.152(3) 0.082(2) 0.0324(12) 0.0079(13) -0.0036(16) 0.085(2)
F5 0.0461(15) 0.0412(15) 0.092(2) -0.0183(13) -0.0126(14) 0.0182(13)
F6 0.0604(18) 0.0345(15) 0.097(2) -0.0105(14) -0.0094(16) 0.0213(13)
P2 0.0377(5) 0.0311(5) 0.0348(5) 0.0052(4) 0.0087(4) 0.0114(4)
F7 0.093(3) 0.071(2) 0.095(2) -0.0279(18) 0.008(2) 0.040(2)
F8 0.092(3) 0.272(7) 0.094(3) 0.113(4) 0.027(2) -0.011(4)
F9 0.112(3) 0.063(2) 0.102(3) -0.0331(18) -0.033(2) 0.046(2)
F10 0.087(3) 0.190(5) 0.086(2) 0.061(3) 0.042(2) 0.008(3)
F11 0.084(2) 0.103(3) 0.0694(18) 0.0165(17) 0.0185(17) 0.069(2)
F12 0.074(2) 0.077(2) 0.117(3) -0.008(2) -0.032(2) 0.0432(19)
N51 0.056(2) 0.041(2) 0.0470(19) 0.0076(15) 0.0300(17) 0.0156(18)
C51 0.049(2) 0.0234(19) 0.0392(19) -0.0012(15) 0.0226(18) 0.0000(17)
C52 0.061(3) 0.033(2) 0.066(3) 0.0079(19) 0.029(2) 0.016(2)
N53 0.0383(17) 0.0308(16) 0.0401(16) 0.0094(12) 0.0157(14) 0.0175(14)
C53 0.0347(18) 0.0261(17) 0.0256(15) 0.0063(12) 0.0098(13) 0.0134(15)
C54 0.055(2) 0.046(2) 0.043(2) 0.0158(17) 0.0208(18) 0.036(2)

loop_
_atom_type_symbol
_atom_type_description
_atom_type_scat_dispersion_real
_atom_type_scat_dispersion_imag
_atom_type_scat_source
C C 0.0033 0.0016 'International Tables Vol C Tables 4.2.6.8 and 6.1.1.4'
H H 0.0000 0.0000 'International Tables Vol C Tables 4.2.6.8 and 6.1.1.4'
N N 0.0061 0.0033 'International Tables Vol C Tables 4.2.6.8 and 6.1.1.4'
O O 0.0106 0.0060 'International Tables Vol C Tables 4.2.6.8 and 6.1.1.4'
F F 0.0171 0.0103 'International Tables Vol C Tables 4.2.6.8 and 6.1.1.4'
P P 0.1023 0.0942 'International Tables Vol C Tables 4.2.6.8 and 6.1.1.4'
Cu Cu 0.3201 1.2651 'International Tables Vol C Tables 4.2.6.8 and 6.1.1.4'

loop_
_geom_angle_atom_site_label_1
_geom_angle_atom_site_label_2
_geom_angle_atom_site_label_3
_geom_angle
_geom_angle_site_symmetry_1
_geom_angle_site_symmetry_3
_geom_angle_publ_flag
N5 Cu1 N2 175.50(10) . . ?
N5 Cu1 N1 92.85(10) . . ?
N2 Cu1 N1 91.36(10) . . ?
N5 Cu1 O2 83.56(9) . . ?
N2 Cu1 O2 92.77(8) . . ?
N1 Cu1 O2 164.85(9) . . ?
N5 Cu1 N6 86.39(10) . . ?
N2 Cu1 N6 92.20(10) . . ?
N1 Cu1 N6 87.51(10) . . ?
O2 Cu1 N6 106.87(9) . . ?
N5 Cu1 O1 101.97(8) . . ?
N2 Cu1 O1 79.65(8) . . ?
N1 Cu1 O1 89.47(8) . . ?
O2 Cu1 O1 76.96(7) . . ?
N6 Cu1 O1 171.25(8) . . ?
N4 Cu2 O1 170.89(9) . . ?
N4 Cu2 N3 83.60(11) . . ?
O1 Cu2 N3 91.43(10) . . ?
N4 Cu2 O2 94.07(10) . . ?
O1 Cu2 O2 91.99(8) . . ?
N3 Cu2 O2 170.91(9) . . ?
C14 O1 Cu2 120.88(16) . . ?
C14 O1 Cu1 140.13(17) . . ?
Cu2 O1 Cu1 91.60(7) . . ?
C28 O2 Cu2 122.70(18) . . ?
C28 O2 Cu1 134.72(18) . . ?
Cu2 O2 Cu1 99.26(8) . . ?
C7 O7 C6 114.0(2) . . ?
C29 O29 C31 114.5(2) . . ?
C1 N1 C5 118.5(2) . . ?
C1 N1 Cu1 118.42(18) . . ?
C5 N1 Cu1 119.4(2) . . ?
C8 N2 C12 119.1(2) . . ?
C8 N2 Cu1 122.62(18) . . ?
C12 N2 Cu1 118.1(2) . . ?
C19 N3 C20 121.1(3) . . ?
C19 N3 Cu2 126.6(2) . . ?
C20 N3 Cu2 111.1(2) . . ?
C22 N4 C21 121.2(3) . . ?
C22 N4 Cu2 125.9(2) . . ?
C21 N4 Cu2 112.8(2) . . ?
C30 N5 C35 119.4(2) . . ?
C30 N5 Cu1 118.93(19) . . ?
C35 N5 Cu1 121.4(2) . . ?
C36 N6 C40 118.3(3) . . ?
C36 N6 Cu1 100.75(19) . . ?
C40 N6 Cu1 117.2(2) . . ?
N1 C1 C2 121.3(2) . . ?
N1 C1 C6 121.8(2) . . ?
C2 C1 C6 116.8(2) . . ?
C1 C2 C3 119.3(3) . . ?
C4 C3 C2 119.1(3) . . ?
C5 C4 C3 118.8(3) . . ?
N1 C5 C4 122.7(3) . . ?
O7 C6 C13 106.8(2) . . ?
O7 C6 C1 105.0(2) . . ?
C13 C6 C1 110.3(2) . . ?
O7 C6 C8 107.1(2) . . ?
C13 C6 C8 107.4(2) . . ?
C1 C6 C8 119.6(2) . . ?
N2 C8 C9 121.0(3) . . ?
N2 C8 C6 123.0(2) . . ?
C9 C8 C6 115.9(2) . . ?
C8 C9 C10 119.3(3) . . ?
C11 C10 C9 119.4(3) . . ?
C10 C11 C12 118.8(3) . . ?
N2 C12 C11 122.3(3) . . ?
C18 C13 C14 120.6(3) . . ?
C18 C13 C6 120.2(3) . . ?
C14 C13 C6 119.2(2) . . ?
O1 C14 C13 119.7(2) . . ?
O1 C14 C15 123.4(3) . . ?
C13 C14 C15 116.9(3) . . ?
C16 C15 C14 120.6(3) . . ?
C16 C15 C19 116.1(3) . . ?
C14 C15 C19 123.3(3) . . ?
C17 C16 C15 121.1(3) . . ?
C16 C17 C18 118.9(3) . . ?
C17 C18 C13 121.8(3) . . ?
N3 C19 C15 123.4(3) . . ?
N3 C20 C21 105.5(3) . . ?
N4 C21 C20 106.4(3) . . ?
N4 C22 C23 125.7(3) . . ?
C24 C23 C28 120.0(3) . . ?
C24 C23 C22 114.3(3) . . ?
C28 C23 C22 125.4(3) . . ?
C25 C24 C23 122.6(3) . . ?
C24 C25 C26 118.1(3) . . ?
C27 C26 C25 121.4(3) . . ?
C26 C27 C28 121.4(3) . . ?
C26 C27 C29 117.4(3) . . ?
C28 C27 C29 121.2(2) . . ?
O2 C28 C27 122.6(2) . . ?
O2 C28 C23 121.3(3) . . ?
C27 C28 C23 116.1(3) . . ?
O29 C29 C36 105.1(2) . . ?
O29 C29 C27 106.8(2) . . ?
C36 C29 C27 110.1(2) . . ?
O29 C29 C30 107.5(2) . . ?
C36 C29 C30 120.2(2) . . ?
C27 C29 C30 106.4(2) . . ?
N5 C30 C32 120.6(3) . . ?
N5 C30 C29 121.7(2) . . ?
C32 C30 C29 117.5(3) . . ?
C33 C32 C30 119.0(3) . . ?
C32 C33 C34 119.9(3) . . ?
C35 C34 C33 118.3(3) . . ?
N5 C35 C34 122.6(3) . . ?
N6 C36 C37 122.2(3) . . ?
N6 C36 C29 120.0(3) . . ?
C37 C36 C29 117.7(3) . . ?
C38 C37 C36 119.0(3) . . ?
C39 C38 C37 119.0(3) . . ?
C40 C39 C38 118.6(3) . . ?
N6 C40 C39 122.9(3) . . ?
F1 P1 F2 87.75(18) . . ?
F1 P1 F4 92.1(2) . . ?
F2 P1 F4 179.2(2) . . ?
F1 P1 F6 91.96(19) . . ?
F2 P1 F6 89.33(15) . . ?
F4 P1 F6 89.90(16) . . ?
F1 P1 F5 88.89(18) . . ?
F2 P1 F5 89.95(16) . . ?
F4 P1 F5 90.83(17) . . ?
F6 P1 F5 178.9(2) . . ?
F1 P1 F3 178.34(18) . . ?
F2 P1 F3 90.72(18) . . ?
F4 P1 F3 89.44(19) . . ?
F6 P1 F3 88.66(18) . . ?
F5 P1 F3 90.47(18) . . ?
F8 P2 F7 91.1(3) . . ?
F8 P2 F12 89.8(3) . . ?
F7 P2 F12 86.58(18) . . ?
F8 P2 F10 179.0(4) . . ?
F7 P2 F10 89.8(3) . . ?
F12 P2 F10 89.7(3) . . ?
F8 P2 F9 90.9(3) . . ?
F7 P2 F9 177.2(2) . . ?
F12 P2 F9 91.47(18) . . ?
F10 P2 F9 88.2(3) . . ?
F8 P2 F11 91.4(3) . . ?
F7 P2 F11 95.26(18) . . ?
F12 P2 F11 177.8(2) . . ?
F10 P2 F11 89.0(2) . . ?
F9 P2 F11 86.65(18) . . ?
N51 C51 C52 179.5(4) . . ?
N53 C53 C54 179.2(4) . . ?

loop_
_geom_bond_atom_site_label_1
_geom_bond_atom_site_label_2
_geom_bond_distance
_geom_bond_site_symmetry_2
_geom_bond_publ_flag
Cu1 N5 1.972(2) . ?
Cu1 N2 1.970(2) . ?
Cu1 N1 2.046(2) . ?
Cu1 O2 2.1290(19) . ?
Cu1 N6 2.296(3) . ?
Cu1 O1 2.432(2) . ?
Cu2 N4 1.941(2) . ?
Cu2 O1 1.9457(19) . ?
Cu2 N3 1.966(3) . ?
Cu2 O2 2.013(2) . ?
O1 C14 1.339(3) . ?
O2 C28 1.354(3) . ?
O7 C7 1.439(4) . ?
O7 C6 1.445(3) . ?
O29 C29 1.444(3) . ?
O29 C31 1.447(4) . ?
N1 C1 1.345(4) . ?
N1 C5 1.367(3) . ?
N2 C8 1.349(4) . ?
N2 C12 1.364(4) . ?
N3 C19 1.273(4) . ?
N3 C20 1.483(4) . ?
N4 C22 1.279(4) . ?
N4 C21 1.472(4) . ?
N5 C30 1.348(4) . ?
N5 C35 1.367(4) . ?
N6 C36 1.334(4) . ?
N6 C40 1.355(4) . ?
C1 C2 1.399(4) . ?
C1 C6 1.544(4) . ?
C2 C3 1.393(4) . ?
C3 C4 1.389(5) . ?
C4 C5 1.374(4) . ?
C6 C13 1.533(4) . ?
C6 C8 1.556(4) . ?
C8 C9 1.405(4) . ?
C9 C10 1.397(4) . ?
C10 C11 1.382(5) . ?
C11 C12 1.390(4) . ?
C13 C18 1.397(4) . ?
C13 C14 1.426(4) . ?
C14 C15 1.432(4) . ?
C15 C16 1.416(4) . ?
C15 C19 1.459(4) . ?
C16 C17 1.383(5) . ?
C17 C18 1.395(5) . ?
C20 C21 1.521(6) . ?
C22 C23 1.453(4) . ?
C23 C24 1.415(4) . ?
C23 C28 1.441(4) . ?
C24 C25 1.366(5) . ?
C25 C26 1.413(5) . ?
C26 C27 1.392(4) . ?
C27 C28 1.431(4) . ?
C27 C29 1.545(4) . ?
C29 C36 1.543(4) . ?
C29 C30 1.552(4) . ?
C30 C32 1.403(4) . ?
C32 C33 1.393(5) . ?
C33 C34 1.389(5) . ?
C34 C35 1.372(4) . ?
C36 C37 1.402(4) . ?
C37 C38 1.384(5) . ?
C38 C39 1.388(5) . ?
C39 C40 1.382(5) . ?
P1 F1 1.584(3) . ?
P1 F2 1.586(2) . ?
P1 F4 1.583(3) . ?
P1 F6 1.591(3) . ?
P1 F5 1.596(3) . ?
P1 F3 1.598(3) . ?
P2 F8 1.531(4) . ?
P2 F7 1.576(3) . ?
P2 F12 1.585(3) . ?
P2 F10 1.578(4) . ?
P2 F9 1.586(3) . ?
P2 F11 1.586(3) . ?
N51 C51 1.142(5) . ?
C51 C52 1.466(7) . ?
N53 C53 1.141(4) . ?
C53 C54 1.462(5) . ?
